data_1576888
loop_
_publ_author_name
'Yang, Guangxin'
'Zhu, Tianwen'
'Chen, Xiang'
'Duan, Junhao'
'Zhao, Zhipeng'
'Yuan, Wang Zhang'

_publ_section_title
;
 Site-selective bromination of anthracene-maleimide Diels-Alder crystals
 for tunable afterglow and white light emission.
;
_journal_issue 18
_journal_name_full 'Chemical science'
_journal_page_first 9072
_journal_page_last 9080
_journal_paper_doi 10.1039/d6sc00542j
_journal_volume 17
_journal_year 2026
_chemical_formula_moiety 'C18 H11 Br2 N O2'
_chemical_formula_sum 'C18 H11 Br2 N O2'
_chemical_formula_weight 433.10
_space_group_crystal_system monoclinic
_space_group_IT_number 14
_space_group_name_Hall '-P 2ybc'
_space_group_name_H-M_alt 'P 1 21/c 1'
_atom_sites_solution_hydrogens mixed
_audit_creation_method SHELXL-2018/3
_audit_update_record
;
2026-01-18 deposited with the CCDC.	2026-03-09 downloaded from the CCDC.
;
_cell_angle_alpha 90
_cell_angle_beta 109.696(11)
_cell_angle_gamma 90
_cell_formula_units_Z 4
_cell_length_a 11.5007(14)
_cell_length_b 9.0346(13)
_cell_length_c 15.407(3)
_cell_measurement_reflns_used 9287
_cell_measurement_temperature 173(2)
_cell_measurement_theta_max 68.35
_cell_measurement_theta_min 3.06
_cell_volume 1507.2(4)
_computing_structure_refinement 'SHELXL-2018/3 (Sheldrick, 2018)'
_computing_structure_solution 'SHELXT 2014/5 (Sheldrick, 2014)'
_diffrn_ambient_temperature 173(2)
_diffrn_measured_fraction_theta_full 0.977
_diffrn_measured_fraction_theta_max 0.975
_diffrn_measurement_device_type 'Bruker D8 VENTURE'
_diffrn_measurement_method '\f and \w scans'
_diffrn_radiation_type CuK\a
_diffrn_radiation_wavelength 1.54178
_diffrn_reflns_av_R_equivalents 0.0209
_diffrn_reflns_av_unetI/netI 0.0190
_diffrn_reflns_Laue_measured_fraction_full 0.977
_diffrn_reflns_Laue_measured_fraction_max 0.975
_diffrn_reflns_limit_h_max 13
_diffrn_reflns_limit_h_min -13
_diffrn_reflns_limit_k_max 10
_diffrn_reflns_limit_k_min -10
_diffrn_reflns_limit_l_max 15
_diffrn_reflns_limit_l_min -18
_diffrn_reflns_number 9990
_diffrn_reflns_point_group_measured_fraction_full 0.977
_diffrn_reflns_point_group_measured_fraction_max 0.975
_diffrn_reflns_theta_full 67.679
_diffrn_reflns_theta_max 68.264
_diffrn_reflns_theta_min 5.769
_exptl_absorpt_coefficient_mu 6.902
_exptl_crystal_colour colourless
_exptl_crystal_density_diffrn 1.909
_exptl_crystal_description block
_exptl_crystal_F_000 848
_exptl_crystal_size_max 0.200
_exptl_crystal_size_mid 0.180
_exptl_crystal_size_min 0.160
_exptl_transmission_factor_max 0.7531
_exptl_transmission_factor_min 0.5269
_refine_diff_density_max 0.661
_refine_diff_density_min -0.649
_refine_diff_density_rms 0.064
_refine_ls_extinction_method none
_refine_ls_goodness_of_fit_ref 1.039
_refine_ls_hydrogen_treatment mixed
_refine_ls_matrix_type full
_refine_ls_number_parameters 212
_refine_ls_number_reflns 2691
_refine_ls_number_restraints 0
_refine_ls_restrained_S_all 1.039
_refine_ls_R_factor_all 0.0247
_refine_ls_R_factor_gt 0.0246
_refine_ls_shift/su_max 0.002
_refine_ls_shift/su_mean 0.000
_refine_ls_structure_factor_coef Fsqd
_refine_ls_weighting_details 'w=1/[\s^2^(Fo^2^)+(0.0282P)^2^+2.1787P] where P=(Fo^2^+2Fc^2^)/3'
_refine_ls_weighting_scheme calc
_refine_ls_wR_factor_gt 0.0613
_refine_ls_wR_factor_ref 0.0614
_reflns_Friedel_coverage 0.000
_reflns_number_gt 2680
_reflns_number_total 2691
_reflns_threshold_expression 'I > 2\s(I)'
_cod_data_source_file d6sc00542j2.cif
_cod_data_source_block t_a_CCDC1
_cod_depositor_comments 'Adding full bibliography for 1576887--1576890.cif.'
_cod_original_sg_symbol_H-M 'P 21/c'
_cod_database_code 1576888
_shelx_shelxl_version_number 2018/3
_shelx_space_group_comment
;
The symmetry employed for this shelxl refinement is uniquely defined
by the following loop, which should always be used as a source of
symmetry information in preference to the above space-group names.
They are only intended as comments.
;
_shelx_estimated_absorpt_t_min 0.339
_shelx_estimated_absorpt_t_max 0.405

loop_
_space_group_symop_operation_xyz
'x, y, z'
'-x, y+1/2, -z+1/2'
'-x, -y, -z'
'x, -y-1/2, z-1/2'

loop_
_atom_site_label
_atom_site_type_symbol
_atom_site_fract_x
_atom_site_fract_y
_atom_site_fract_z
_atom_site_U_iso_or_equiv
_atom_site_adp_type
_atom_site_occupancy
_atom_site_site_symmetry_order
_atom_site_calc_flag
_atom_site_refinement_flags_posn
_atom_site_refinement_flags_adp
_atom_site_refinement_flags_occupancy
_atom_site_disorder_assembly
_atom_site_disorder_group
Br1 Br 0.69403(3) 0.08100(3) 0.34813(2) 0.03256(10) Uani 1 1 d . . . . .
H1 H 0.959(3) 0.092(4) 0.696(2) 0.037(9) Uiso 1 1 d . . . . .
C1 C 0.74241(19) 0.3947(2) 0.37777(15) 0.0187(4) Uani 1 1 d . . . . .
N1 N 0.93664(19) 0.1490(2) 0.65163(15) 0.0236(4) Uani 1 1 d . . . . .
O1 O 0.8873(2) -0.0306(2) 0.53990(14) 0.0448(5) Uani 1 1 d . . . . .
Br2 Br 0.85261(2) 0.65273(2) 0.61646(2) 0.02151(9) Uani 1 1 d . . . . .
C2 C 0.7136(2) 0.4109(3) 0.28300(16) 0.0260(5) Uani 1 1 d . . . . .
H2 H 0.692148 0.327060 0.243550 0.031 Uiso 1 1 calc R U . . .
O2 O 0.97938(17) 0.36693(18) 0.73357(11) 0.0290(4) Uani 1 1 d . . . . .
C5 C 0.77822(19) 0.6585(2) 0.39974(16) 0.0192(4) Uani 1 1 d . . . . .
H5 H 0.800488 0.742386 0.439101 0.023 Uiso 1 1 calc R U . . .
C4 C 0.7479(2) 0.6743(3) 0.30427(17) 0.0240(5) Uani 1 1 d . . . . .
H4 H 0.748756 0.769754 0.278688 0.029 Uiso 1 1 calc R U . . .
C3 C 0.7165(2) 0.5520(3) 0.24659(17) 0.0288(5) Uani 1 1 d . . . . .
H3 H 0.697003 0.564209 0.181989 0.035 Uiso 1 1 calc R U . . .
C7 C 0.80388(18) 0.4787(2) 0.53819(14) 0.0151(4) Uani 1 1 d . . . . .
C6 C 0.77524(18) 0.5179(2) 0.43611(14) 0.0162(4) Uani 1 1 d . . . . .
C8 C 0.91310(19) 0.3669(2) 0.56345(15) 0.0167(4) Uani 1 1 d . . . . .
H8 H 0.987444 0.416734 0.557075 0.020 Uiso 1 1 calc R U . . .
C9 C 0.8787(2) 0.2319(2) 0.49752(15) 0.0188(4) Uani 1 1 d . . . . .
H9 H 0.936078 0.226129 0.461227 0.023 Uiso 1 1 calc R U . . .
C10 C 0.7429(2) 0.2513(2) 0.43039(15) 0.0196(4) Uani 1 1 d . . . . .
C11 C 0.65941(19) 0.2738(2) 0.48784(15) 0.0192(4) Uani 1 1 d . . . . .
C12 C 0.69240(19) 0.3982(2) 0.54603(14) 0.0170(4) Uani 1 1 d . . . . .
C13 C 0.6255(2) 0.4363(3) 0.60251(15) 0.0209(5) Uani 1 1 d . . . . .
H13 H 0.648624 0.519668 0.642187 0.025 Uiso 1 1 calc R U . . .
C14 C 0.5239(2) 0.3506(3) 0.60035(17) 0.0273(5) Uani 1 1 d . . . . .
H14 H 0.477383 0.375706 0.638840 0.033 Uiso 1 1 calc R U . . .
C15 C 0.4902(2) 0.2295(3) 0.54261(18) 0.0296(6) Uani 1 1 d . . . . .
H15 H 0.420277 0.172587 0.541421 0.036 Uiso 1 1 calc R U . . .
C16 C 0.5575(2) 0.1897(3) 0.48603(17) 0.0262(5) Uani 1 1 d . . . . .
H16 H 0.533981 0.105939 0.446685 0.031 Uiso 1 1 calc R U . . .
C17 C 0.94674(19) 0.3010(2) 0.66078(15) 0.0195(4) Uani 1 1 d . . . . .
C18 C 0.8988(2) 0.0982(3) 0.56168(17) 0.0255(5) Uani 1 1 d . . . . .

loop_
_atom_site_aniso_label
_atom_site_aniso_U_11
_atom_site_aniso_U_22
_atom_site_aniso_U_33
_atom_site_aniso_U_23
_atom_site_aniso_U_13
_atom_site_aniso_U_12
Br1 0.05070(18) 0.01895(15) 0.02258(15) -0.00702(9) 0.00518(12) -0.00481(11)
C1 0.0190(10) 0.0172(11) 0.0193(11) 0.0014(9) 0.0057(8) 0.0006(8)
N1 0.0295(10) 0.0156(10) 0.0207(10) 0.0056(8) 0.0017(8) 0.0006(8)
O1 0.0747(14) 0.0147(9) 0.0326(10) 0.0010(8) 0.0018(10) 0.0003(9)
Br2 0.02829(14) 0.01264(13) 0.02006(14) -0.00254(8) 0.00350(10) -0.00101(8)
C2 0.0325(12) 0.0240(12) 0.0197(11) 0.0008(9) 0.0064(10) 0.0017(10)
O2 0.0394(10) 0.0205(8) 0.0186(8) 0.0001(7) -0.0015(7) 0.0034(7)
C5 0.0160(10) 0.0181(11) 0.0237(11) 0.0031(9) 0.0069(9) 0.0017(8)
C4 0.0235(11) 0.0222(11) 0.0273(12) 0.0120(10) 0.0098(9) 0.0047(9)
C3 0.0349(13) 0.0336(14) 0.0174(11) 0.0077(10) 0.0082(10) 0.0051(11)
C7 0.0172(10) 0.0102(9) 0.0165(10) -0.0010(8) 0.0038(8) -0.0007(8)
C6 0.0130(9) 0.0176(10) 0.0177(10) 0.0033(8) 0.0048(8) 0.0016(8)
C8 0.0159(9) 0.0132(10) 0.0205(11) 0.0017(8) 0.0053(8) 0.0004(8)
C9 0.0227(10) 0.0139(10) 0.0193(10) 0.0015(8) 0.0063(9) 0.0026(8)
C10 0.0255(11) 0.0131(10) 0.0175(10) -0.0029(8) 0.0036(9) -0.0020(8)
C11 0.0189(10) 0.0169(10) 0.0191(10) 0.0044(8) 0.0027(8) -0.0011(8)
C12 0.0162(9) 0.0159(10) 0.0162(10) 0.0058(8) 0.0019(8) 0.0012(8)
C13 0.0204(10) 0.0241(11) 0.0170(10) 0.0069(9) 0.0047(8) 0.0054(9)
C14 0.0200(11) 0.0358(14) 0.0269(12) 0.0131(10) 0.0092(9) 0.0064(10)
C15 0.0179(10) 0.0312(13) 0.0380(14) 0.0140(11) 0.0072(10) -0.0034(10)
C16 0.0227(11) 0.0206(11) 0.0294(12) 0.0042(10) 0.0010(9) -0.0050(9)
C17 0.0161(10) 0.0171(11) 0.0220(11) 0.0031(9) 0.0019(8) 0.0014(8)
C18 0.0307(12) 0.0161(12) 0.0264(12) 0.0026(9) 0.0053(10) 0.0012(9)

loop_
_atom_type_symbol
_atom_type_description
_atom_type_scat_dispersion_real
_atom_type_scat_dispersion_imag
_atom_type_scat_source
C C 0.0181 0.0091 'International Tables Vol C Tables 4.2.6.8 and 6.1.1.4'
H H 0.0000 0.0000 'International Tables Vol C Tables 4.2.6.8 and 6.1.1.4'
Br Br -0.6763 1.2805 'International Tables Vol C Tables 4.2.6.8 and 6.1.1.4'
N N 0.0311 0.0180 'International Tables Vol C Tables 4.2.6.8 and 6.1.1.4'
O O 0.0492 0.0322 'International Tables Vol C Tables 4.2.6.8 and 6.1.1.4'

loop_
_geom_angle_atom_site_label_1
_geom_angle_atom_site_label_2
_geom_angle_atom_site_label_3
_geom_angle
_geom_angle_site_symmetry_1
_geom_angle_site_symmetry_3
_geom_angle_publ_flag
C2 C1 C6 120.5(2) . . ?
C2 C1 C10 127.1(2) . . ?
C6 C1 C10 112.44(18) . . ?
C17 N1 C18 114.8(2) . . ?
C17 N1 H1 123(2) . . ?
C18 N1 H1 122(2) . . ?
C1 C2 C3 119.2(2) . . ?
C1 C2 H2 120.4 . . ?
C3 C2 H2 120.4 . . ?
C6 C5 C4 118.9(2) . . ?
C6 C5 H5 120.5 . . ?
C4 C5 H5 120.5 . . ?
C3 C4 C5 120.8(2) . . ?
C3 C4 H4 119.6 . . ?
C5 C4 H4 119.6 . . ?
C4 C3 C2 120.4(2) . . ?
C4 C3 H3 119.8 . . ?
C2 C3 H3 119.8 . . ?
C12 C7 C6 107.30(16) . . ?
C12 C7 C8 107.58(16) . . ?
C6 C7 C8 106.40(16) . . ?
C12 C7 Br2 114.43(15) . . ?
C6 C7 Br2 111.47(14) . . ?
C8 C7 Br2 109.28(13) . . ?
C5 C6 C1 120.3(2) . . ?
C5 C6 C7 126.6(2) . . ?
C1 C6 C7 113.10(18) . . ?
C17 C8 C9 105.01(17) . . ?
C17 C8 C7 114.34(17) . . ?
C9 C8 C7 109.91(16) . . ?
C17 C8 H8 109.1 . . ?
C9 C8 H8 109.1 . . ?
C7 C8 H8 109.1 . . ?
C18 C9 C8 104.37(18) . . ?
C18 C9 C10 114.59(18) . . ?
C8 C9 C10 108.79(17) . . ?
C18 C9 H9 109.6 . . ?
C8 C9 H9 109.6 . . ?
C10 C9 H9 109.6 . . ?
C11 C10 C1 107.76(18) . . ?
C11 C10 C9 108.36(17) . . ?
C1 C10 C9 105.67(17) . . ?
C11 C10 Br1 112.50(15) . . ?
C1 C10 Br1 112.04(15) . . ?
C9 C10 Br1 110.21(14) . . ?
C16 C11 C12 119.6(2) . . ?
C16 C11 C10 127.4(2) . . ?
C12 C11 C10 112.92(18) . . ?
C13 C12 C11 120.7(2) . . ?
C13 C12 C7 126.5(2) . . ?
C11 C12 C7 112.74(19) . . ?
C12 C13 C14 119.1(2) . . ?
C12 C13 H13 120.4 . . ?
C14 C13 H13 120.4 . . ?
C15 C14 C13 120.4(2) . . ?
C15 C14 H14 119.8 . . ?
C13 C14 H14 119.8 . . ?
C14 C15 C16 120.9(2) . . ?
C14 C15 H15 119.5 . . ?
C16 C15 H15 119.5 . . ?
C11 C16 C15 119.2(2) . . ?
C11 C16 H16 120.4 . . ?
C15 C16 H16 120.4 . . ?
O2 C17 N1 124.9(2) . . ?
O2 C17 C8 127.6(2) . . ?
N1 C17 C8 107.50(19) . . ?
O1 C18 N1 124.5(2) . . ?
O1 C18 C9 127.2(2) . . ?
N1 C18 C9 108.30(19) . . ?

loop_
_geom_bond_atom_site_label_1
_geom_bond_atom_site_label_2
_geom_bond_distance
_geom_bond_site_symmetry_2
_geom_bond_publ_flag
Br1 C10 1.952(2) . ?
C1 C2 1.392(3) . ?
C1 C6 1.400(3) . ?
C1 C10 1.528(3) . ?
N1 C17 1.381(3) . ?
N1 C18 1.383(3) . ?
N1 H1 0.83(3) . ?
O1 C18 1.206(3) . ?
Br2 C7 1.945(2) . ?
C2 C3 1.398(4) . ?
C2 H2 0.9500 . ?
O2 C17 1.212(3) . ?
C5 C6 1.393(3) . ?
C5 C4 1.400(3) . ?
C5 H5 0.9500 . ?
C4 C3 1.387(4) . ?
C4 H4 0.9500 . ?
C3 H3 0.9500 . ?
C7 C12 1.514(3) . ?
C7 C6 1.536(3) . ?
C7 C8 1.556(3) . ?
C8 C17 1.537(3) . ?
C8 C9 1.551(3) . ?
C8 H8 1.0000 . ?
C9 C18 1.528(3) . ?
C9 C10 1.565(3) . ?
C9 H9 1.0000 . ?
C10 C11 1.523(3) . ?
C11 C16 1.389(3) . ?
C11 C12 1.408(3) . ?
C12 C13 1.385(3) . ?
C13 C14 1.393(3) . ?
C13 H13 0.9500 . ?
C14 C15 1.381(4) . ?
C14 H14 0.9500 . ?
C15 C16 1.394(4) . ?
C15 H15 0.9500 . ?
C16 H16 0.9500 . ?

loop_
_geom_torsion_atom_site_label_1
_geom_torsion_atom_site_label_2
_geom_torsion_atom_site_label_3
_geom_torsion_atom_site_label_4
_geom_torsion
_geom_torsion_site_symmetry_1
_geom_torsion_site_symmetry_2
_geom_torsion_site_symmetry_3
_geom_torsion_site_symmetry_4
_geom_torsion_publ_flag
C6 C1 C2 C3 -0.6(3) . . . . ?
C10 C1 C2 C3 179.2(2) . . . . ?
C6 C5 C4 C3 -0.7(3) . . . . ?
C5 C4 C3 C2 0.7(4) . . . . ?
C1 C2 C3 C4 0.0(4) . . . . ?
C4 C5 C6 C1 0.0(3) . . . . ?
C4 C5 C6 C7 -179.27(19) . . . . ?
C2 C1 C6 C5 0.6(3) . . . . ?
C10 C1 C6 C5 -179.23(19) . . . . ?
C2 C1 C6 C7 -180.0(2) . . . . ?
C10 C1 C6 C7 0.2(2) . . . . ?
C12 C7 C6 C5 124.0(2) . . . . ?
C8 C7 C6 C5 -121.0(2) . . . . ?
Br2 C7 C6 C5 -2.0(3) . . . . ?
C12 C7 C6 C1 -55.3(2) . . . . ?
C8 C7 C6 C1 59.6(2) . . . . ?
Br2 C7 C6 C1 178.67(14) . . . . ?
C12 C7 C8 C17 -59.0(2) . . . . ?
C6 C7 C8 C17 -173.76(17) . . . . ?
Br2 C7 C8 C17 65.76(19) . . . . ?
C12 C7 C8 C9 58.8(2) . . . . ?
C6 C7 C8 C9 -56.0(2) . . . . ?
Br2 C7 C8 C9 -176.44(14) . . . . ?
C17 C8 C9 C18 -1.7(2) . . . . ?
C7 C8 C9 C18 -125.14(19) . . . . ?
C17 C8 C9 C10 121.06(18) . . . . ?
C7 C8 C9 C10 -2.4(2) . . . . ?
C2 C1 C10 C11 -125.2(2) . . . . ?
C6 C1 C10 C11 54.7(2) . . . . ?
C2 C1 C10 C9 119.1(2) . . . . ?
C6 C1 C10 C9 -61.0(2) . . . . ?
C2 C1 C10 Br1 -0.9(3) . . . . ?
C6 C1 C10 Br1 178.93(14) . . . . ?
C18 C9 C10 C11 61.4(2) . . . . ?
C8 C9 C10 C11 -55.0(2) . . . . ?
C18 C9 C10 C1 176.63(18) . . . . ?
C8 C9 C10 C1 60.3(2) . . . . ?
C18 C9 C10 Br1 -62.1(2) . . . . ?
C8 C9 C10 Br1 -178.50(14) . . . . ?
C1 C10 C11 C16 123.4(2) . . . . ?
C9 C10 C11 C16 -122.7(2) . . . . ?
Br1 C10 C11 C16 -0.6(3) . . . . ?
C1 C10 C11 C12 -54.8(2) . . . . ?
C9 C10 C11 C12 59.1(2) . . . . ?
Br1 C10 C11 C12 -178.77(14) . . . . ?
C16 C11 C12 C13 1.0(3) . . . . ?
C10 C11 C12 C13 179.30(19) . . . . ?
C16 C11 C12 C7 -178.93(19) . . . . ?
C10 C11 C12 C7 -0.6(2) . . . . ?
C6 C7 C12 C13 -124.7(2) . . . . ?
C8 C7 C12 C13 121.2(2) . . . . ?
Br2 C7 C12 C13 -0.4(3) . . . . ?
C6 C7 C12 C11 55.3(2) . . . . ?
C8 C7 C12 C11 -58.9(2) . . . . ?
Br2 C7 C12 C11 179.50(14) . . . . ?
C11 C12 C13 C14 -0.7(3) . . . . ?
C7 C12 C13 C14 179.2(2) . . . . ?
C12 C13 C14 C15 -0.1(3) . . . . ?
C13 C14 C15 C16 0.6(4) . . . . ?
C12 C11 C16 C15 -0.5(3) . . . . ?
C10 C11 C16 C15 -178.5(2) . . . . ?
C14 C15 C16 C11 -0.3(4) . . . . ?
C18 N1 C17 O2 -179.4(2) . . . . ?
C18 N1 C17 C8 -1.0(3) . . . . ?
C9 C8 C17 O2 180.0(2) . . . . ?
C7 C8 C17 O2 -59.4(3) . . . . ?
C9 C8 C17 N1 1.7(2) . . . . ?
C7 C8 C17 N1 122.2(2) . . . . ?
C17 N1 C18 O1 178.3(3) . . . . ?
C17 N1 C18 C9 -0.2(3) . . . . ?
C8 C9 C18 O1 -177.2(3) . . . . ?
C10 C9 C18 O1 63.9(3) . . . . ?
C8 C9 C18 N1 1.2(2) . . . . ?
C10 C9 C18 N1 -117.7(2) . . . . ?
